data_7111678
loop_
_publ_author_name
'Baddour, Frederick G.'
'Kahn, Michael I.'
'Golen, James A.'
'Rheingold, Arnold L.'
'Doerrer, Linda H.'

_publ_section_title
;
 Platinum(iv)-\k3-terpyridine complexes: synthesis with spectroscopic and
 structural characterization
;
_journal_issue 27
_journal_name_full 'Chemical Communications'
_journal_page_first 4968
_journal_page_last 4970
_journal_paper_doi 10.1039/c0cc00283f
_journal_volume 46
_journal_year 2010
_chemical_formula_sum 'C29 H39 Au Cl9 N3 Pt'
_chemical_formula_weight 1140.74
_chemical_name_systematic
;
?
;
_space_group_IT_number 61
_symmetry_cell_setting orthorhombic
_symmetry_space_group_name_Hall '-P 2ac 2ab'
_symmetry_space_group_name_H-M 'P b c a'
_atom_sites_solution_hydrogens geom
_atom_sites_solution_primary direct
_atom_sites_solution_secondary difmap
_audit_creation_method SHELXL-97
_cell_angle_alpha 90.00
_cell_angle_beta 90.00
_cell_angle_gamma 90.00
_cell_formula_units_Z 8
_cell_length_a 21.7744(18)
_cell_length_b 12.4046(10)
_cell_length_c 28.889(2)
_cell_measurement_reflns_used 9321
_cell_measurement_temperature 200(2)
_cell_measurement_theta_max 27.68
_cell_measurement_theta_min 2.34
_cell_volume 7803.0(11)
_computing_cell_refinement 'Bruker SAINT'
_computing_data_collection 'Bruker APEX2'
_computing_data_reduction 'Bruker SAINT'
_computing_molecular_graphics 'Bruker SHELXTL'
_computing_publication_material 'Bruker SHELXTL'
_computing_structure_refinement 'SHELXL-97 (Sheldrick, 1997)'
_computing_structure_solution 'SHELXS-97 (Sheldrick, 1990)'
_diffrn_ambient_temperature 200(2)
_diffrn_measured_fraction_theta_full 1.000
_diffrn_measured_fraction_theta_max 0.988
_diffrn_measurement_device_type 'Bruker APEX-II CCD'
_diffrn_measurement_method '\f and \w scans'
_diffrn_radiation_monochromator graphite
_diffrn_radiation_source 'fine-focus sealed tube'
_diffrn_radiation_type MoK\a
_diffrn_radiation_wavelength 0.71073
_diffrn_reflns_av_R_equivalents 0.1452
_diffrn_reflns_av_sigmaI/netI 0.1152
_diffrn_reflns_limit_h_max 28
_diffrn_reflns_limit_h_min -27
_diffrn_reflns_limit_k_max 16
_diffrn_reflns_limit_k_min -15
_diffrn_reflns_limit_l_max 37
_diffrn_reflns_limit_l_min -36
_diffrn_reflns_number 52082
_diffrn_reflns_theta_full 25.00
_diffrn_reflns_theta_max 27.90
_diffrn_reflns_theta_min 1.41
_diffrn_standards_number 0
_exptl_absorpt_coefficient_mu 7.978
_exptl_absorpt_correction_T_max 0.7408
_exptl_absorpt_correction_T_min 0.5026
_exptl_absorpt_correction_type multi-scan
_exptl_absorpt_process_details sadabs
_exptl_crystal_colour colorless
_exptl_crystal_density_diffrn 1.942
_exptl_crystal_density_method 'not measured'
_exptl_crystal_description plate
_exptl_crystal_F_000 4352
_exptl_crystal_size_max 0.10
_exptl_crystal_size_mid 0.08
_exptl_crystal_size_min 0.04
_refine_diff_density_max 3.052
_refine_diff_density_min -2.883
_refine_diff_density_rms 0.226
_refine_ls_extinction_method none
_refine_ls_goodness_of_fit_ref 1.032
_refine_ls_hydrogen_treatment constr
_refine_ls_matrix_type full
_refine_ls_number_parameters 386
_refine_ls_number_reflns 9219
_refine_ls_number_restraints 17
_refine_ls_restrained_S_all 1.032
_refine_ls_R_factor_all 0.1406
_refine_ls_R_factor_gt 0.0678
_refine_ls_shift/su_max 0.002
_refine_ls_shift/su_mean 0.000
_refine_ls_structure_factor_coef Fsqd
_refine_ls_weighting_details 'calc w=1/[\s^2^(Fo^2^)+(0.0556P)^2^+33.9355P] where P=(Fo^2^+2Fc^2^)/3'
_refine_ls_weighting_scheme calc
_refine_ls_wR_factor_gt 0.1350
_refine_ls_wR_factor_ref 0.1642
_reflns_number_gt 5175
_reflns_number_total 9219
_reflns_threshold_expression >2sigma(I)
_cod_data_source_file C0CC00283Fsup1.cif
_cod_data_source_block Compound-2
_cod_depositor_comments
;
The following automatic conversions were performed:

'_symmetry_cell_setting' value 'Orthorhombic' changed to
'orthorhombic' according to
/home/saulius/struct/CIF-dictionaries/cif_core.dic dictionary named
'cif_core.dic' version 2.4.2 from 2011-04-26.

Automatic conversion script
Id: cif_fix_values 1891 2012-01-12 08:04:46Z andrius 
;
_cod_original_cell_volume 7802.9(11)
_cod_original_sg_symbol_H-M Pbca
_cod_database_code 7111678

loop_
_symmetry_equiv_pos_as_xyz
'x, y, z'
'x+1/2, -y+1/2, -z'
'-x, y+1/2, -z+1/2'
'-x+1/2, -y, z+1/2'
'-x, -y, -z'
'-x-1/2, y-1/2, z'
'x, -y-1/2, z-1/2'
'x-1/2, y, -z-1/2'

loop_
_atom_site_label
_atom_site_type_symbol
_atom_site_fract_x
_atom_site_fract_y
_atom_site_fract_z
_atom_site_U_iso_or_equiv
_atom_site_adp_type
_atom_site_occupancy
_atom_site_symmetry_multiplicity
_atom_site_calc_flag
_atom_site_refinement_flags
_atom_site_disorder_assembly
_atom_site_disorder_group
Au1 Au 0.55061(2) 0.28623(6) 0.91878(3) 0.0751(3) Uani 1 1 d . . .
Pt1 Pt 0.740522(17) 0.63052(3) 0.239518(16) 0.02817(13) Uani 1 1 d . . .
Cl1 Cl 0.83344(12) 0.5401(2) 0.24168(12) 0.0432(7) Uani 1 1 d . . .
Cl2 Cl 0.69306(13) 0.4965(2) 0.28262(11) 0.0405(7) Uani 1 1 d . . .
Cl3 Cl 0.78350(13) 0.7651(2) 0.19483(12) 0.0433(8) Uani 1 1 d . . .
Cl4 Cl 0.54775(19) 0.1479(5) 0.96968(19) 0.0962(16) Uani 1 1 d . . .
Cl5 Cl 0.55525(16) 0.4207(4) 0.86595(16) 0.0803(13) Uani 1 1 d . . .
Cl6 Cl 0.9480(3) 0.1529(7) 0.3668(3) 0.152(3) Uani 1 1 d . . .
Cl7 Cl 0.9064(2) 0.2269(5) 0.4533(3) 0.125(2) Uani 1 1 d . . .
Cl8 Cl 0.8862(4) 0.5369(11) 0.1022(4) 0.260(6) Uani 1 1 d . . .
Cl9 Cl 0.8547(4) 0.3227(6) 0.0830(4) 0.204(5) Uani 1 1 d . . .
N1 N 0.7501(3) 0.7192(7) 0.2977(3) 0.031(2) Uani 1 1 d . . .
N2 N 0.6613(4) 0.7050(6) 0.2388(3) 0.0251(19) Uani 1 1 d . . .
N3 N 0.7064(4) 0.5657(7) 0.1807(3) 0.032(2) Uani 1 1 d . . .
C1 C 0.7987(4) 0.7211(9) 0.3267(4) 0.036(3) Uani 1 1 d . . .
H1 H 0.8335 0.6771 0.3205 0.043 Uiso 1 1 calc R . .
C1S C 0.9552(8) 0.1355(15) 0.4265(7) 0.084(6) Uani 1 1 d . . .
H28A H 0.9439 0.0609 0.4352 0.101 Uiso 1 1 calc R . .
H28B H 0.9982 0.1487 0.4361 0.101 Uiso 1 1 calc R . .
C2 C 0.7980(5) 0.7867(10) 0.3653(4) 0.040(3) Uani 1 1 d . . .
H2 H 0.8332 0.7887 0.3846 0.048 Uiso 1 1 calc R . .
C2S C 0.8918(12) 0.447(2) 0.0602(10) 0.189(15) Uani 1 1 d . . .
H2S1 H 0.9354 0.4335 0.0525 0.227 Uiso 1 1 calc R . .
H2S2 H 0.8704 0.4729 0.0320 0.227 Uiso 1 1 calc R . .
C3 C 0.7481(5) 0.8494(9) 0.3767(5) 0.038(3) Uani 1 1 d . . .
C4 C 0.6978(5) 0.8462(9) 0.3459(4) 0.034(3) Uani 1 1 d . . .
H4 H 0.6624 0.8889 0.3517 0.041 Uiso 1 1 calc R . .
C5 C 0.7001(5) 0.7800(9) 0.3067(4) 0.034(3) Uani 1 1 d . . .
C6 C 0.7498(5) 0.9237(11) 0.4182(5) 0.042(3) Uani 1 1 d . . .
C7 C 0.8065(7) 0.9980(12) 0.4142(6) 0.067(5) Uani 1 1 d . . .
H7A H 0.8437 0.9539 0.4116 0.101 Uiso 1 1 calc R . .
H7B H 0.8093 1.0435 0.4419 0.101 Uiso 1 1 calc R . .
H7C H 0.8025 1.0436 0.3867 0.101 Uiso 1 1 calc R . .
C8 C 0.7586(7) 0.8517(13) 0.4611(5) 0.067(4) Uani 1 1 d . . .
H8A H 0.7962 0.8089 0.4576 0.100 Uiso 1 1 calc R . .
H8B H 0.7233 0.8034 0.4644 0.100 Uiso 1 1 calc R . .
H8C H 0.7620 0.8971 0.4888 0.100 Uiso 1 1 calc R . .
C9 C 0.6920(6) 0.9940(13) 0.4222(5) 0.061(4) Uani 1 1 d . . .
H9A H 0.6879 1.0387 0.3944 0.092 Uiso 1 1 calc R . .
H9B H 0.6955 1.0405 0.4495 0.092 Uiso 1 1 calc R . .
H9C H 0.6558 0.9477 0.4253 0.092 Uiso 1 1 calc R . .
C10 C 0.6490(4) 0.7717(9) 0.2721(4) 0.031(3) Uani 1 1 d . . .
C11 C 0.5929(4) 0.8222(9) 0.2739(4) 0.029(3) Uani 1 1 d . . .
H11 H 0.5833 0.8700 0.2986 0.035 Uiso 1 1 calc R . .
C12 C 0.5500(4) 0.8018(9) 0.2387(4) 0.032(3) Uani 1 1 d . A .
C13 C 0.5649(4) 0.7295(9) 0.2039(4) 0.030(3) Uani 1 1 d . . .
H13 H 0.5360 0.7138 0.1802 0.037 Uiso 1 1 calc R . .
C14 C 0.6221(5) 0.6800(8) 0.2037(4) 0.030(3) Uani 1 1 d . . .
C15 C 0.4882(4) 0.8603(9) 0.2385(4) 0.040(3) Uani 1 1 d D . .
C16 C 0.4526(10) 0.8355(18) 0.2820(6) 0.056(7) Uiso 0.60(2) 1 d PDU A 1
H16A H 0.4779 0.8527 0.3091 0.084 Uiso 0.60(2) 1 calc PR A 1
H16B H 0.4418 0.7588 0.2826 0.084 Uiso 0.60(2) 1 calc PR A 1
H16C H 0.4150 0.8790 0.2827 0.084 Uiso 0.60(2) 1 calc PR A 1
C16A C 0.4399(14) 0.777(2) 0.2476(12) 0.063(11) Uiso 0.40(2) 1 d PDU A 2
H16D H 0.4456 0.7163 0.2265 0.094 Uiso 0.40(2) 1 calc PR A 2
H16E H 0.3992 0.8092 0.2426 0.094 Uiso 0.40(2) 1 calc PR A 2
H16F H 0.4431 0.7524 0.2797 0.094 Uiso 0.40(2) 1 calc PR A 2
C17 C 0.4985(9) 0.9804(12) 0.2380(8) 0.045(6) Uiso 0.60(2) 1 d PDU A 1
H17A H 0.5255 1.0003 0.2638 0.067 Uiso 0.60(2) 1 calc PR A 1
H17B H 0.4591 1.0176 0.2413 0.067 Uiso 0.60(2) 1 calc PR A 1
H17C H 0.5178 1.0013 0.2087 0.067 Uiso 0.60(2) 1 calc PR A 1
C17A C 0.4822(15) 0.954(2) 0.2701(10) 0.054(10) Uiso 0.40(2) 1 d PDU A 2
H17D H 0.5140 1.0073 0.2627 0.080 Uiso 0.40(2) 1 calc PR A 2
H17E H 0.4873 0.9298 0.3021 0.080 Uiso 0.40(2) 1 calc PR A 2
H17F H 0.4416 0.9866 0.2662 0.080 Uiso 0.40(2) 1 calc PR A 2
C18 C 0.4475(10) 0.8323(18) 0.1986(6) 0.056(7) Uiso 0.60(2) 1 d PDU A 1
H18A H 0.4689 0.8481 0.1695 0.085 Uiso 0.60(2) 1 calc PR A 1
H18B H 0.4097 0.8750 0.2003 0.085 Uiso 0.60(2) 1 calc PR A 1
H18C H 0.4373 0.7554 0.1998 0.085 Uiso 0.60(2) 1 calc PR A 1
C18A C 0.4756(17) 0.902(3) 0.1899(7) 0.068(12) Uiso 0.40(2) 1 d PDU A 2
H18D H 0.4788 0.8419 0.1678 0.101 Uiso 0.40(2) 1 calc PR A 2
H18E H 0.5057 0.9574 0.1820 0.101 Uiso 0.40(2) 1 calc PR A 2
H18F H 0.4341 0.9322 0.1886 0.101 Uiso 0.40(2) 1 calc PR A 2
C19 C 0.6473(5) 0.5995(8) 0.1712(4) 0.030(3) Uani 1 1 d . . .
C20 C 0.6170(5) 0.5578(9) 0.1332(4) 0.032(3) Uani 1 1 d . . .
H20 H 0.5760 0.5796 0.1272 0.038 Uiso 1 1 calc R . .
C21 C 0.6455(5) 0.4840(9) 0.1034(4) 0.032(3) Uani 1 1 d . . .
C22 C 0.7051(5) 0.4555(9) 0.1134(4) 0.034(3) Uani 1 1 d . . .
H22 H 0.7267 0.4077 0.0935 0.041 Uiso 1 1 calc R . .
C23 C 0.7341(5) 0.4970(9) 0.1530(4) 0.037(3) Uani 1 1 d . . .
H23 H 0.7749 0.4749 0.1600 0.044 Uiso 1 1 calc R . .
C24 C 0.6109(5) 0.4351(10) 0.0626(4) 0.041(3) Uani 1 1 d . . .
C25 C 0.5544(6) 0.3724(12) 0.0810(5) 0.065(4) Uani 1 1 d . . .
H25A H 0.5282 0.4212 0.0989 0.098 Uiso 1 1 calc R . .
H25B H 0.5683 0.3130 0.1008 0.098 Uiso 1 1 calc R . .
H25C H 0.5310 0.3432 0.0548 0.098 Uiso 1 1 calc R . .
C26 C 0.5900(6) 0.5276(12) 0.0313(4) 0.055(4) Uani 1 1 d . . .
H26A H 0.5645 0.5778 0.0491 0.083 Uiso 1 1 calc R . .
H26B H 0.5660 0.4986 0.0054 0.083 Uiso 1 1 calc R . .
H26C H 0.6260 0.5658 0.0192 0.083 Uiso 1 1 calc R . .
C27 C 0.6511(6) 0.3572(11) 0.0356(5) 0.059(4) Uani 1 1 d . . .
H27A H 0.6647 0.2989 0.0561 0.088 Uiso 1 1 calc R . .
H27B H 0.6870 0.3956 0.0235 0.088 Uiso 1 1 calc R . .
H27C H 0.6275 0.3269 0.0098 0.088 Uiso 1 1 calc R . .

loop_
_atom_site_aniso_label
_atom_site_aniso_U_11
_atom_site_aniso_U_22
_atom_site_aniso_U_33
_atom_site_aniso_U_23
_atom_site_aniso_U_13
_atom_site_aniso_U_12
Au1 0.0312(3) 0.1109(6) 0.0832(5) -0.0537(4) -0.0016(3) 0.0020(3)
Pt1 0.01943(19) 0.0253(2) 0.0397(3) 0.0006(2) -0.00003(18) 0.00222(17)
Cl1 0.0235(13) 0.0439(17) 0.062(2) -0.0051(16) -0.0026(13) 0.0084(12)
Cl2 0.0341(14) 0.0363(16) 0.051(2) 0.0063(14) 0.0018(13) -0.0026(12)
Cl3 0.0355(15) 0.0390(17) 0.055(2) 0.0077(15) 0.0044(13) -0.0062(13)
Cl4 0.062(3) 0.125(4) 0.102(4) -0.040(3) 0.006(2) -0.013(3)
Cl5 0.0412(19) 0.111(4) 0.089(3) -0.033(3) -0.0111(19) 0.007(2)
Cl6 0.139(6) 0.217(8) 0.101(5) -0.003(5) -0.006(4) -0.012(5)
Cl7 0.080(3) 0.104(4) 0.192(7) -0.044(4) 0.006(4) 0.010(3)
Cl8 0.151(7) 0.335(15) 0.294(13) -0.089(12) 0.114(8) -0.104(9)
Cl9 0.164(7) 0.106(5) 0.342(13) 0.032(7) 0.123(8) 0.047(5)
N1 0.017(4) 0.039(5) 0.036(6) 0.003(5) 0.002(3) -0.006(4)
N2 0.025(4) 0.014(4) 0.036(6) -0.002(4) 0.002(4) 0.003(3)
N3 0.028(5) 0.030(5) 0.038(6) 0.001(5) 0.003(4) -0.006(4)
C1 0.012(5) 0.044(7) 0.051(8) 0.006(6) -0.008(5) -0.008(5)
C1S 0.067(11) 0.084(13) 0.101(16) 0.010(11) -0.002(9) 0.020(10)
C2 0.033(6) 0.052(8) 0.034(8) 0.000(6) -0.019(5) -0.004(6)
C2S 0.16(2) 0.23(3) 0.17(3) -0.07(3) 0.14(2) -0.09(2)
C3 0.032(6) 0.033(6) 0.050(8) -0.005(6) 0.000(5) -0.009(5)
C4 0.022(5) 0.030(6) 0.051(8) 0.007(6) 0.001(5) 0.002(5)
C5 0.026(6) 0.032(6) 0.044(8) -0.005(6) 0.001(5) 0.001(5)
C6 0.040(7) 0.048(7) 0.039(8) -0.012(6) -0.006(5) 0.010(6)
C7 0.070(10) 0.051(9) 0.081(12) -0.010(8) -0.016(8) -0.028(8)
C8 0.075(10) 0.076(11) 0.050(10) -0.003(8) -0.004(8) -0.012(9)
C9 0.046(8) 0.091(12) 0.047(10) -0.024(8) -0.011(6) 0.012(8)
C10 0.016(5) 0.037(6) 0.038(8) -0.004(6) -0.002(4) -0.005(4)
C11 0.012(4) 0.034(6) 0.042(8) -0.009(5) 0.002(4) 0.004(4)
C12 0.015(5) 0.038(6) 0.045(7) 0.001(6) -0.005(5) -0.004(4)
C13 0.021(5) 0.031(6) 0.039(7) -0.003(5) -0.005(4) 0.000(4)
C14 0.023(5) 0.028(6) 0.040(8) -0.010(5) 0.001(5) -0.008(4)
C15 0.023(5) 0.044(7) 0.053(8) -0.014(7) -0.008(5) 0.010(5)
C19 0.028(6) 0.024(6) 0.039(7) -0.002(5) 0.002(5) 0.004(4)
C20 0.031(6) 0.033(6) 0.031(7) -0.004(5) -0.009(5) 0.002(5)
C21 0.037(6) 0.032(6) 0.029(7) 0.002(5) 0.002(5) -0.003(5)
C22 0.034(6) 0.036(7) 0.034(7) 0.002(6) 0.004(5) 0.003(5)
C23 0.025(5) 0.038(7) 0.047(8) -0.002(6) 0.008(5) 0.011(5)
C24 0.034(6) 0.046(8) 0.045(8) -0.003(6) 0.000(5) -0.006(6)
C25 0.061(9) 0.061(9) 0.074(12) -0.028(9) 0.014(8) -0.025(8)
C26 0.067(9) 0.069(10) 0.031(8) -0.012(7) 0.005(6) 0.005(8)
C27 0.046(8) 0.058(9) 0.071(11) -0.016(8) 0.009(7) 0.006(7)

loop_
_atom_type_symbol
_atom_type_description
_atom_type_scat_dispersion_real
_atom_type_scat_dispersion_imag
_atom_type_scat_source
C C 0.0033 0.0016 'International Tables Vol C Tables 4.2.6.8 and 6.1.1.4'
H H 0.0000 0.0000 'International Tables Vol C Tables 4.2.6.8 and 6.1.1.4'
N N 0.0061 0.0033 'International Tables Vol C Tables 4.2.6.8 and 6.1.1.4'
Cl Cl 0.1484 0.1585 'International Tables Vol C Tables 4.2.6.8 and 6.1.1.4'
Pt Pt -1.7033 8.3905 'International Tables Vol C Tables 4.2.6.8 and 6.1.1.4'
Au Au -2.0133 8.8022 'International Tables Vol C Tables 4.2.6.8 and 6.1.1.4'

loop_
_geom_angle_atom_site_label_1
_geom_angle_atom_site_label_2
_geom_angle_atom_site_label_3
_geom_angle
Cl4 Au1 Cl5 177.89(17)
N2 Pt1 N1 81.0(3)
N2 Pt1 N3 81.6(4)
N1 Pt1 N3 162.6(3)
N2 Pt1 Cl3 90.6(3)
N1 Pt1 Cl3 91.7(3)
N3 Pt1 Cl3 88.1(3)
N2 Pt1 Cl1 178.8(3)
N1 Pt1 Cl1 98.7(2)
N3 Pt1 Cl1 98.7(3)
Cl3 Pt1 Cl1 90.64(11)
N2 Pt1 Cl2 87.2(3)
N1 Pt1 Cl2 89.4(3)
N3 Pt1 Cl2 90.1(3)
Cl3 Pt1 Cl2 177.34(11)
Cl1 Pt1 Cl2 91.57(11)
C5 N1 C1 120.1(10)
C5 N1 Pt1 112.5(7)
C1 N1 Pt1 127.4(8)
C10 N2 C14 124.7(9)
C10 N2 Pt1 118.3(7)
C14 N2 Pt1 117.0(7)
C23 N3 C19 120.3(10)
C23 N3 Pt1 126.9(8)
C19 N3 Pt1 112.8(7)
N1 C1 C2 120.2(10)
N1 C1 H1 119.9
C2 C1 H1 119.9
Cl7 C1S Cl6 107.8(10)
Cl7 C1S H28A 110.1
Cl6 C1S H28A 110.1
Cl7 C1S H28B 110.1
Cl6 C1S H28B 110.1
H28A C1S H28B 108.5
C3 C2 C1 122.4(10)
C3 C2 H2 118.8
C1 C2 H2 118.8
Cl8 C2S Cl9 105.5(13)
Cl8 C2S H2S1 110.7
Cl9 C2S H2S1 110.7
Cl8 C2S H2S2 110.7
Cl9 C2S H2S2 110.7
H2S1 C2S H2S2 108.8
C2 C3 C4 116.4(11)
C2 C3 C6 121.0(10)
C4 C3 C6 122.5(10)
C5 C4 C3 119.9(10)
C5 C4 H4 120.0
C3 C4 H4 120.0
N1 C5 C4 121.0(10)
N1 C5 C10 115.5(10)
C4 C5 C10 123.6(10)
C3 C6 C9 112.7(10)
C3 C6 C8 106.8(11)
C9 C6 C8 111.7(12)
C3 C6 C7 109.0(11)
C9 C6 C7 108.8(12)
C8 C6 C7 107.8(11)
C6 C7 H7A 109.5
C6 C7 H7B 109.5
H7A C7 H7B 109.5
C6 C7 H7C 109.5
H7A C7 H7C 109.5
H7B C7 H7C 109.5
C6 C8 H8A 109.5
C6 C8 H8B 109.5
H8A C8 H8B 109.5
C6 C8 H8C 109.5
H8A C8 H8C 109.5
H8B C8 H8C 109.5
C6 C9 H9A 109.5
C6 C9 H9B 109.5
H9A C9 H9B 109.5
C6 C9 H9C 109.5
H9A C9 H9C 109.5
H9B C9 H9C 109.5
N2 C10 C11 120.2(10)
N2 C10 C5 112.7(9)
C11 C10 C5 127.0(10)
C10 C11 C12 118.8(10)
C10 C11 H11 120.6
C12 C11 H11 120.6
C13 C12 C11 119.1(9)
C13 C12 C15 120.7(9)
C11 C12 C15 120.2(10)
C12 C13 C14 119.9(10)
C12 C13 H13 120.0
C14 C13 H13 120.0
N2 C14 C13 117.3(10)
N2 C14 C19 113.3(9)
C13 C14 C19 129.3(10)
C17A C15 C18 127.3(16)
C17A C15 C16A 111.7(16)
C18 C15 C16A 63.8(14)
C17A C15 C17 40.9(13)
C18 C15 C17 108.2(12)
C16A C15 C17 141.9(17)
C17A C15 C16 66.5(14)
C18 C15 C16 107.0(12)
C16A C15 C16 49.6(14)
C17 C15 C16 106.5(12)
C17A C15 C18A 106.7(16)
C18 C15 C18A 42.2(14)
C16A C15 C18A 105.6(16)
C17 C15 C18A 71.7(15)
C16 C15 C18A 138.3(18)
C17A C15 C12 116.5(15)
C18 C15 C12 114.5(12)
C16A C15 C12 107.0(16)
C17 C15 C12 109.7(11)
C16 C15 C12 110.6(12)
C18A C15 C12 108.8(16)
C15 C16 H16A 109.5
C15 C16 H16B 109.5
H16A C16 H16B 109.5
C15 C16 H16C 109.5
H16A C16 H16C 109.5
H16B C16 H16C 109.5
C15 C16A H16D 109.5
C15 C16A H16E 109.5
H16D C16A H16E 109.5
C15 C16A H16F 109.5
H16D C16A H16F 109.5
H16E C16A H16F 109.5
C15 C17 H17A 109.5
C15 C17 H17B 109.5
H17A C17 H17B 109.5
C15 C17 H17C 109.5
H17A C17 H17C 109.5
H17B C17 H17C 109.5
C15 C17A H17D 109.5
C15 C17A H17E 109.5
H17D C17A H17E 109.5
C15 C17A H17F 109.5
H17D C17A H17F 109.5
H17E C17A H17F 109.5
C15 C18 H18A 109.5
C15 C18 H18B 109.5
H18A C18 H18B 109.5
C15 C18 H18C 109.5
H18A C18 H18C 109.5
H18B C18 H18C 109.5
C15 C18A H18D 109.5
C15 C18A H18E 109.5
H18D C18A H18E 109.5
C15 C18A H18F 109.5
H18D C18A H18F 109.5
H18E C18A H18F 109.5
C20 C19 N3 119.2(10)
C20 C19 C14 125.6(9)
N3 C19 C14 115.2(10)
C19 C20 C21 121.5(10)
C19 C20 H20 119.2
C21 C20 H20 119.2
C22 C21 C20 117.1(11)
C22 C21 C24 121.7(10)
C20 C21 C24 121.2(10)
C21 C22 C23 120.1(11)
C21 C22 H22 119.9
C23 C22 H22 119.9
N3 C23 C22 121.7(10)
N3 C23 H23 119.1
C22 C23 H23 119.1
C27 C24 C21 111.5(10)
C27 C24 C26 110.2(11)
C21 C24 C26 107.8(10)
C27 C24 C25 108.3(11)
C21 C24 C25 109.0(11)
C26 C24 C25 110.0(11)
C24 C25 H25A 109.5
C24 C25 H25B 109.5
H25A C25 H25B 109.5
C24 C25 H25C 109.5
H25A C25 H25C 109.5
H25B C25 H25C 109.5
C24 C26 H26A 109.5
C24 C26 H26B 109.5
H26A C26 H26B 109.5
C24 C26 H26C 109.5
H26A C26 H26C 109.5
H26B C26 H26C 109.5
C24 C27 H27A 109.5
C24 C27 H27B 109.5
H27A C27 H27B 109.5
C24 C27 H27C 109.5
H27A C27 H27C 109.5
H27B C27 H27C 109.5

loop_
_geom_bond_atom_site_label_1
_geom_bond_atom_site_label_2
_geom_bond_distance
Au1 Cl4 2.261(6)
Au1 Cl5 2.263(5)
Pt1 N2 1.957(8)
Pt1 N1 2.018(9)
Pt1 N3 2.022(9)
Pt1 Cl3 2.308(3)
Pt1 Cl1 2.314(3)
Pt1 Cl2 2.320(3)
Cl6 C1S 1.745(19)
Cl7 C1S 1.737(17)
Cl8 C2S 1.65(3)
Cl9 C2S 1.86(3)
N1 C5 1.350(13)
N1 C1 1.351(13)
N2 C10 1.297(13)
N2 C14 1.359(13)
N3 C23 1.315(13)
N3 C19 1.382(13)
C1 C2 1.380(16)
C1 H1 0.9500
C1S H28A 0.9900
C1S H28B 0.9900
C2 C3 1.377(16)
C2 H2 0.9500
C2S H2S1 0.9900
C2S H2S2 0.9900
C3 C4 1.412(16)
C3 C6 1.512(17)
C4 C5 1.398(16)
C4 H4 0.9500
C5 C10 1.500(15)
C6 C9 1.536(17)
C6 C8 1.54(2)
C6 C7 1.544(17)
C7 H7A 0.9800
C7 H7B 0.9800
C7 H7C 0.9800
C8 H8A 0.9800
C8 H8B 0.9800
C8 H8C 0.9800
C9 H9A 0.9800
C9 H9B 0.9800
C9 H9C 0.9800
C10 C11 1.374(13)
C11 C12 1.405(14)
C11 H11 0.9500
C12 C13 1.386(16)
C12 C15 1.529(14)
C13 C14 1.389(14)
C13 H13 0.9500
C14 C19 1.477(14)
C15 C17A 1.483(16)
C15 C18 1.494(15)
C15 C16A 1.494(16)
C15 C17 1.507(14)
C15 C16 1.509(15)
C15 C18A 1.519(17)
C16 H16A 0.9800
C16 H16B 0.9800
C16 H16C 0.9800
C16A H16D 0.9800
C16A H16E 0.9800
C16A H16F 0.9800
C17 H17A 0.9800
C17 H17B 0.9800
C17 H17C 0.9800
C17A H17D 0.9800
C17A H17E 0.9800
C17A H17F 0.9800
C18 H18A 0.9800
C18 H18B 0.9800
C18 H18C 0.9800
C18A H18D 0.9800
C18A H18E 0.9800
C18A H18F 0.9800
C19 C20 1.381(15)
C20 C21 1.401(15)
C20 H20 0.9500
C21 C22 1.377(15)
C21 C24 1.525(16)
C22 C23 1.404(16)
C22 H22 0.9500
C23 H23 0.9500
C24 C27 1.518(17)
C24 C26 1.531(18)
C24 C25 1.549(17)
C25 H25A 0.9800
C25 H25B 0.9800
C25 H25C 0.9800
C26 H26A 0.9800
C26 H26B 0.9800
C26 H26C 0.9800
C27 H27A 0.9800
C27 H27B 0.9800
C27 H27C 0.9800
